data_7204953
loop_
_publ_author_name
'Le Fur, E.'
'Moreno, Y.'
'Pivan, J. Y.'

_publ_section_title
;
 On the new oxovanadium phosphate NaZnVOPO4(HPO4) obtained at 510&#x2005;K
 from hydrothermal treatment
;
_journal_issue 6
_journal_name_full 'Journal of Materials Chemistry'
_journal_page_first 1735
_journal_paper_doi 10.1039/b009952j
_journal_volume 11
_journal_year 2001
_chemical_formula_sum 'H4 Na4 O36 P8 V4 Zn4'
_chemical_formula_weight 1384.99
_space_group_IT_number 14
_symmetry_cell_setting monoclinic
_symmetry_space_group_name_Hall '-P 2ybc'
_symmetry_space_group_name_H-M 'P 1 21/c 1'
_atom_sites_solution_hydrogens geom
_atom_sites_solution_primary direct
_atom_sites_solution_secondary difmap
_audit_creation_date 'Wed Dec 13 2000'
_audit_creation_method
;SHELXL  
? 
;
_cell_angle_alpha 90.00
_cell_angle_beta 91.2411(15)
_cell_angle_gamma 90.00
_cell_formula_units_Z 1
_cell_length_a 8.5441(2)
_cell_length_b 8.9831(2)
_cell_length_c 9.0836(2)
_cell_measurement_reflns_used 3605
_cell_measurement_temperature 293(2)
_cell_measurement_theta_max 37.04
_cell_measurement_theta_min 1
_cell_volume 697.03(3)
_computing_cell_refinement 'DENZO (Otwinowski, 1997)'
_computing_data_collection 'COLLECT (Nonius, 1998)'
_computing_data_reduction 'SCALEPACK (Otwinowski, 1997)'
_computing_structure_refinement 'SHELXL-93 (Sheldrick, 1993)'
_computing_structure_solution 'SIR97 (Altomare, 1999)'
_diffrn_ambient_temperature 293(2)
_diffrn_measurement_device 'Kappa CCD'
_diffrn_measurement_method 'omega-phi scans'
_diffrn_radiation_monochromator graphite
_diffrn_radiation_source 'fine-focus sealed tube'
_diffrn_radiation_type MoKalpha
_diffrn_radiation_wavelength 0.71073
_diffrn_reflns_av_R_equivalents 0.0000
_diffrn_reflns_av_sigmaI/netI 0.0294
_diffrn_reflns_limit_h_max 14
_diffrn_reflns_limit_h_min 0
_diffrn_reflns_limit_k_max 15
_diffrn_reflns_limit_k_min 0
_diffrn_reflns_limit_l_max 15
_diffrn_reflns_limit_l_min -15
_diffrn_reflns_number 2033
_diffrn_reflns_theta_max 29.99
_diffrn_reflns_theta_min 2.38
_exptl_absorpt_coefficient_mu 5.330
_exptl_absorpt_correction_T_max 0.863
_exptl_absorpt_correction_T_min 0.631
_exptl_absorpt_correction_type none
_exptl_crystal_colour blue
_exptl_crystal_density_diffrn 3.299
_exptl_crystal_description plates
_exptl_crystal_F_000 668
_exptl_crystal_size_max 0.13
_refine_diff_density_max 0.655
_refine_diff_density_min -0.613
_refine_diff_density_rms 0.131
_refine_ls_extinction_coef 0.0041(6)
_refine_ls_extinction_expression Fc^*^=kFc[1+0.001xFc^2^\l^3^/sin(2\q)]^-1/4^
_refine_ls_extinction_method SHELXL
_refine_ls_goodness_of_fit_all 1.228
_refine_ls_goodness_of_fit_obs 1.253
_refine_ls_matrix_type full
_refine_ls_number_parameters 128
_refine_ls_number_reflns 2001
_refine_ls_number_restraints 0
_refine_ls_restrained_S_all 1.224
_refine_ls_restrained_S_obs 1.253
_refine_ls_R_factor_all 0.0286
_refine_ls_R_factor_obs 0.0259
_refine_ls_shift/esd_max 0.001
_refine_ls_shift/esd_mean 0.000
_refine_ls_structure_factor_coef Fsqd
_refine_ls_weighting_details 'w=1/[\s^2^(Fo^2^)+(0.0000P)^2^+2.6144P] where P=(Fo^2^+2Fc^2^)/3'
_refine_ls_weighting_scheme calc
_refine_ls_wR_factor_all 0.0692
_refine_ls_wR_factor_obs 0.0680
_reflns_number_observed 1883
_reflns_number_total 2033
_reflns_observed_criterion >2sigma(I)
_cod_data_source_file b009952j.txt
_cod_data_source_block nazn
_cod_depositor_comments
;
The following automatic conversions were performed:

'_refine_ls_weighting_scheme' value 'calc
w=1/[\s^2^(Fo^2^)+(0.0000P)^2^+2.6144P] where P=(Fo^2^+2Fc^2^)/3' was
changed to 'calc'. New tag '_refine_ls_weighting_details' was
created. The value of the new tag was set to
'w=1/[\s^2^(Fo^2^)+(0.0000P)^2^+2.6144P] where P=(Fo^2^+2Fc^2^)/3'.

Automatic conversion script
Id: cif_fix_values 3143 2015-03-26 13:38:13Z robertas 
;
_cod_original_sg_symbol_H-M 'P 21/c     '
_cod_original_formula_sum 'Na4 O36 P8 V4 Zn4 H4'
_cod_database_code 7204953

loop_
_symmetry_equiv_pos_as_xyz
'x, y, z'
'-x, y+1/2, -z+1/2'
'-x, -y, -z'
'x, -y-1/2, z-1/2'

loop_
_atom_site_aniso_label
_atom_site_aniso_U_11
_atom_site_aniso_U_22
_atom_site_aniso_U_33
_atom_site_aniso_U_23
_atom_site_aniso_U_13
_atom_site_aniso_U_12
Zn 0.0105(2) 0.0107(2) 0.0100(2) -0.00012(12) -0.00194(12) -0.00152(12)
V 0.0085(2) 0.0050(2) 0.0057(2) 0.00009(15) -0.0007(2) 0.0000(2)
P1 0.0078(3) 0.0043(3) 0.0055(3) 0.0000(2) -0.0001(2) -0.0003(2)
P2 0.0087(3) 0.0087(3) 0.0097(3) -0.0015(2) -0.0003(2) -0.0009(2)
Na 0.0151(6) 0.0179(6) 0.0165(6) -0.0007(5) 0.0014(5) 0.0007(5)
O1 0.0165(11) 0.0273(13) 0.0130(10) -0.0032(9) -0.0066(8) 0.0002(10)
O2 0.0105(10) 0.0088(9) 0.0109(9) 0.0012(7) -0.0004(7) -0.0020(7)
O3 0.0108(10) 0.0095(9) 0.0106(9) -0.0044(7) -0.0003(7) 0.0007(7)
O4 0.0118(10) 0.0076(9) 0.0085(9) 0.0033(7) -0.0009(7) 0.0021(7)
O5 0.0116(10) 0.0088(9) 0.0085(9) -0.0037(7) -0.0003(7) -0.0003(7)
O6 0.0110(10) 0.0173(11) 0.0177(10) -0.0009(8) -0.0015(8) -0.0011(8)
O7 0.0152(11) 0.0129(10) 0.0106(9) 0.0006(8) 0.0020(8) -0.0041(8)
O8 0.0093(9) 0.0082(9) 0.0095(9) 0.0042(7) -0.0011(7) -0.0008(7)
O9 0.0127(11) 0.0136(11) 0.0377(14) -0.0113(10) -0.0009(10) 0.0038(9)

loop_
_atom_site_label
_atom_site_type_symbol
_atom_site_fract_x
_atom_site_fract_y
_atom_site_fract_z
_atom_site_U_iso_or_equiv
_atom_site_thermal_displace_type
_atom_site_occupancy
_atom_site_calc_flag
_atom_site_refinement_flags
_atom_site_disorder_group
Zn Zn 0.15008(4) 0.33834(4) 0.58506(4) 0.01041(11) Uani 1 d . .
V V -0.43812(6) 0.00057(5) 0.74441(5) 0.00645(12) Uani 1 d . .
P1 P -0.51063(8) 0.25154(8) 1.00164(7) 0.00588(14) Uani 1 d . .
P2 P -0.03731(9) 0.12864(8) 0.77624(8) 0.0090(2) Uani 1 d . .
Na Na -0.1928(2) 0.03019(15) 0.47822(14) 0.0165(3) Uani 1 d . .
O1 O 0.0842(3) 0.1033(3) 0.8937(2) 0.0190(5) Uani 1 d . .
O2 O -0.1544(2) -0.0008(2) 0.7625(2) 0.0101(4) Uani 1 d . .
O3 O -0.4151(2) 0.1511(2) 0.9034(2) 0.0103(4) Uani 1 d . .
O4 O -0.3933(2) 0.1607(2) 0.5986(2) 0.0093(4) Uani 1 d . .
O5 O -0.3783(2) -0.1454(2) 0.5848(2) 0.0096(4) Uani 1 d . .
O6 O -0.6233(3) -0.0162(3) 0.7299(2) 0.0154(4) Uani 1 d . .
O7 O 0.0356(3) 0.1542(2) 0.6260(2) 0.0129(4) Uani 1 d . .
O8 O -0.3816(2) -0.1590(2) 0.8965(2) 0.0090(4) Uani 1 d . .
O9 O -0.1331(3) 0.2745(3) 0.8132(3) 0.0214(5) Uani 1 d . .

loop_
_atom_type_symbol
_atom_type_description
_atom_type_scat_dispersion_real
_atom_type_scat_dispersion_imag
_atom_type_scat_source
O O 0.0106 0.0060 'International Tables Vol C Tables 4.2.6.8 and 6.1.1.4'
P P 0.1023 0.0942 'International Tables Vol C Tables 4.2.6.8 and 6.1.1.4'
Na Na 0.0362 0.0249 'International Tables Vol C Tables 4.2.6.8 and 6.1.1.4'
V V 0.3005 0.5294 'International Tables Vol C Tables 4.2.6.8 and 6.1.1.4'
Zn Zn 0.2839 1.4301 'International Tables Vol C Tables 4.2.6.8 and 6.1.1.4'

loop_
_geom_angle_atom_site_label_1
_geom_angle_atom_site_label_2
_geom_angle_atom_site_label_3
_geom_angle
_geom_angle_site_symmetry_1
_geom_angle_site_symmetry_3
_geom_angle_publ_flag
O1 Zn O7 105.57(10) 4_565 . ?
O1 Zn O8 110.58(10) 4_565 2_556 ?
O7 Zn O8 119.66(9) . 2_556 ?
O1 Zn O2 115.92(10) 4_565 2_556 ?
O7 Zn O2 118.65(9) . 2_556 ?
O8 Zn O2 85.95(8) 2_556 2_556 ?
O1 Zn Na 98.40(8) 4_565 3_556 ?
O7 Zn Na 42.49(7) . 3_556 ?
O8 Zn Na 85.11(6) 2_556 3_556 ?
O2 Zn Na 145.50(6) 2_556 3_556 ?
O6 V O3 101.95(10) . . ?
O6 V O4 102.57(10) . . ?
O3 V O4 88.51(9) . . ?
O6 V O5 98.34(10) . . ?
O3 V O5 159.69(9) . . ?
O4 V O5 86.38(8) . . ?
O6 V O8 102.12(10) . . ?
O3 V O8 88.17(8) . . ?
O4 V O8 155.25(9) . . ?
O5 V O8 88.29(8) . . ?
O6 V O2 174.23(10) . . ?
O3 V O2 82.59(8) . . ?
O4 V O2 80.97(8) . . ?
O5 V O2 77.20(8) . . ?
O8 V O2 74.28(8) . . ?
O6 V Na 127.09(9) . . ?
O3 V Na 115.51(7) . . ?
O4 V Na 46.45(6) . . ?
O5 V Na 48.98(6) . . ?
O8 V Na 114.48(7) . . ?
O2 V Na 52.43(5) . . ?
O3 P1 O5 113.14(12) . 2_456 ?
O3 P1 O4 106.80(12) . 4_566 ?
O5 P1 O4 111.90(12) 2_456 4_566 ?
O3 P1 O8 111.35(12) . 3_457 ?
O5 P1 O8 105.02(11) 2_456 3_457 ?
O4 P1 O8 108.61(11) 4_566 3_457 ?
O3 P1 Na 82.18(9) . 4_566 ?
O5 P1 Na 96.16(9) 2_456 4_566 ?
O4 P1 Na 38.68(8) 4_566 4_566 ?
O8 P1 Na 146.83(8) 3_457 4_566 ?
O1 P2 O7 111.77(13) . . ?
O1 P2 O2 112.64(13) . . ?
O7 P2 O2 108.54(12) . . ?
O1 P2 O9 109.23(14) . . ?
O7 P2 O9 106.69(14) . . ?
O2 P2 O9 107.73(13) . . ?
O1 P2 Na 148.84(11) . . ?
O7 P2 Na 56.08(9) . . ?
O2 P2 Na 56.67(8) . . ?
O9 P2 Na 101.91(10) . . ?
O1 P2 Na 91.07(10) . 3_556 ?
O7 P2 Na 36.84(9) . 3_556 ?
O2 P2 Na 90.71(9) . 3_556 ?
O9 P2 Na 143.52(11) . 3_556 ?
Na P2 Na 61.97(4) . 3_556 ?
O7 Na O4 164.67(10) 3_556 . ?
O7 Na O9 97.73(9) 3_556 4_565 ?
O4 Na O9 95.37(9) . 4_565 ?
O7 Na O6 90.89(9) 3_556 3_456 ?
O4 Na O6 85.59(8) . 3_456 ?
O9 Na O6 72.03(9) 4_565 3_456 ?
O7 Na O5 94.93(8) 3_556 . ?
O4 Na O5 69.81(8) . . ?
O9 Na O5 151.18(10) 4_565 . ?
O6 Na O5 82.02(8) 3_456 . ?
O7 Na O7 94.66(8) 3_556 . ?
O4 Na O7 95.28(8) . . ?
O9 Na O7 80.78(9) 4_565 . ?
O6 Na O7 152.74(9) 3_456 . ?
O5 Na O7 123.89(8) . . ?
O7 Na O2 105.26(8) 3_556 . ?
O4 Na O2 70.85(7) . . ?
O9 Na O2 132.87(10) 4_565 . ?
O6 Na O2 145.83(9) 3_456 . ?
O5 Na O2 66.99(7) . . ?
O7 Na O2 57.14(7) . . ?
O7 Na P2 108.30(7) 3_556 . ?
O4 Na P2 75.93(6) . . ?
O9 Na P2 104.22(8) 4_565 . ?
O6 Na P2 160.81(8) 3_456 . ?
O5 Na P2 96.13(6) . . ?
O7 Na P2 29.28(5) . . ?
O2 Na P2 29.48(5) . . ?
O7 Na V 128.89(7) 3_556 . ?
O4 Na V 37.77(5) . . ?
O9 Na V 133.10(8) 4_565 . ?
O6 Na V 99.09(7) 3_456 . ?
O5 Na V 38.65(5) . . ?
O7 Na V 98.06(6) . . ?
O2 Na V 47.44(5) . . ?
P2 Na V 69.28(3) . . ?
O7 Na Na 50.48(6) 3_556 3_556 ?
O4 Na Na 138.21(9) . 3_556 ?
O9 Na Na 88.28(8) 4_565 3_556 ?
O6 Na Na 134.34(9) 3_456 3_556 ?
O5 Na Na 119.45(8) . 3_556 ?
O7 Na Na 44.18(6) . 3_556 ?
O2 Na Na 76.35(7) . 3_556 ?
P2 Na Na 62.90(4) . 3_556 ?
V Na Na 123.20(6) . 3_556 ?
O7 Na P1 155.30(7) 3_556 4_565 ?
O4 Na P1 23.99(5) . 4_565 ?
O9 Na P1 78.08(7) 4_565 4_565 ?
O6 Na P1 64.57(6) 3_456 4_565 ?
O5 Na P1 79.62(6) . 4_565 ?
O7 Na P1 108.45(7) . 4_565 ?
O2 Na P1 94.82(6) . 4_565 ?
P2 Na P1 96.27(4) . 4_565 ?
V Na P1 57.63(3) . 4_565 ?
Na Na P1 151.66(7) 3_556 4_565 ?
O7 Na Zn 34.40(6) 3_556 3_556 ?
O4 Na Zn 130.27(7) . 3_556 ?
O9 Na Zn 126.28(8) 4_565 3_556 ?
O6 Na Zn 83.54(6) 3_456 3_556 ?
O5 Na Zn 60.67(6) . 3_556 ?
O7 Na Zn 115.18(7) . 3_556 ?
O2 Na Zn 92.98(6) . 3_556 ?
P2 Na Zn 112.32(4) . 3_556 ?
V Na Zn 96.90(4) . 3_556 ?
Na Na Zn 75.66(5) 3_556 3_556 ?
P1 Na Zn 132.26(4) 4_565 3_556 ?
P2 O1 Zn 143.7(2) . 4_566 ?
P2 O2 Zn 119.19(12) . 2_546 ?
P2 O2 V 130.48(12) . . ?
Zn O2 V 93.10(8) 2_546 . ?
P2 O2 Na 93.85(10) . . ?
Zn O2 Na 139.60(10) 2_546 . ?
V O2 Na 80.13(7) . . ?
P1 O3 V 141.79(14) . . ?
P1 O4 V 128.10(13) 4_565 . ?
P1 O4 Na 117.33(11) 4_565 . ?
V O4 Na 95.78(8) . . ?
P1 O5 V 126.51(13) 2_446 . ?
P1 O5 Na 125.88(11) 2_446 . ?
V O5 Na 92.37(8) . . ?
V O6 Na 133.82(13) . 3_456 ?
P2 O7 Zn 120.67(12) . . ?
P2 O7 Na 120.14(12) . 3_556 ?
Zn O7 Na 103.11(10) . 3_556 ?
P2 O7 Na 94.64(11) . . ?
Zn O7 Na 129.51(10) . . ?
Na O7 Na 85.34(8) 3_556 . ?
P1 O8 Zn 123.01(11) 3_457 2_546 ?
P1 O8 V 129.90(12) 3_457 . ?
Zn O8 V 106.67(9) 2_546 . ?
P2 O9 Na 149.9(2) . 4_566 ?

loop_
_geom_bond_atom_site_label_1
_geom_bond_atom_site_label_2
_geom_bond_distance
_geom_bond_site_symmetry_2
_geom_bond_publ_flag
Zn O1 1.889(2) 4_565 ?
Zn O7 1.962(2) . ?
Zn O8 1.981(2) 2_556 ?
Zn O2 2.001(2) 2_556 ?
Zn Na 3.3812(14) 3_556 ?
V O6 1.592(2) . ?
V O3 1.985(2) . ?
V O4 1.998(2) . ?
V O5 2.028(2) . ?
V O8 2.042(2) . ?
V O2 2.426(2) . ?
V Na 3.2451(14) . ?
P1 O3 1.519(2) . ?
P1 O5 1.530(2) 2_456 ?
P1 O4 1.538(2) 4_566 ?
P1 O8 1.560(2) 3_457 ?
P1 Na 3.360(2) 4_566 ?
P2 O1 1.490(2) . ?
P2 O7 1.530(2) . ?
P2 O2 1.538(2) . ?
P2 O9 1.585(2) . ?
P2 Na 3.1176(15) . ?
P2 Na 3.3824(15) 3_556 ?
Na O7 2.345(3) 3_556 ?
Na O4 2.364(2) . ?
Na O9 2.370(3) 4_565 ?
Na O6 2.435(3) 3_456 ?
Na O5 2.450(2) . ?
Na O7 2.596(3) . ?
Na O2 2.611(2) . ?
Na Na 3.354(3) 3_556 ?
Na P1 3.3600(15) 4_565 ?
Na Zn 3.3812(14) 3_556 ?
O1 Zn 1.889(2) 4_566 ?
O2 Zn 2.001(2) 2_546 ?
O4 P1 1.538(2) 4_565 ?
O5 P1 1.530(2) 2_446 ?
O6 Na 2.435(3) 3_456 ?
O7 Na 2.345(3) 3_556 ?
O8 P1 1.560(2) 3_457 ?
O8 Zn 1.981(2) 2_546 ?
O9 Na 2.370(3) 4_566 ?
